data_7007833
loop_
_publ_author_name
'Hou, Xiu-Feng'
'Liu, Shu'
'Wang, Hui'
'Chen, Yin-Qiang'
'Jin, Guo-Xin'

_publ_section_title
;
 Binuclear half-sandwich cobalt(III) and rhodium(III)
 ortho-carboranedichalocogenolato complexes with ether chain-bridged
 bis(cyclopentadienyl) ligand.
;
_journal_issue 44
_journal_name_full 'Dalton transactions (Cambridge, England : 2003)'
_journal_page_first 5231
_journal_page_last 5239
_journal_paper_doi 10.1039/b611266h
_journal_year 2006
_chemical_formula_sum 'C16 H26 B10 Co2 O S2'
_chemical_formula_weight 524.45
_chemical_name_systematic
;
?
;
_space_group_IT_number 14
_symmetry_cell_setting monoclinic
_symmetry_space_group_name_Hall '-P 2ybc'
_symmetry_space_group_name_H-M 'P 1 21/c 1'
_atom_sites_solution_hydrogens geom
_atom_sites_solution_primary direct
_atom_sites_solution_secondary difmap
_audit_creation_method SHELXL-97
_cell_angle_alpha 90.00
_cell_angle_beta 92.793(5)
_cell_angle_gamma 90.00
_cell_formula_units_Z 4
_cell_length_a 12.239(4)
_cell_length_b 12.155(4)
_cell_length_c 18.230(5)
_cell_measurement_reflns_used 688
_cell_measurement_temperature 293(2)
_cell_measurement_theta_max 21.088
_cell_measurement_theta_min 2.363
_cell_volume 2708.8(15)
_computing_cell_refinement 'Bruker SMART'
_computing_data_collection 'Bruker SMART'
_computing_data_reduction 'Bruker SHELXTL'
_computing_molecular_graphics 'Bruker SHELXTL'
_computing_publication_material 'Bruker SHELXTL'
_computing_structure_refinement 'SHELXL-97 (Sheldrick, 1997)'
_computing_structure_solution 'SHELXS-97 (Sheldrick, 1990)'
_diffrn_ambient_temperature 293(2)
_diffrn_measured_fraction_theta_full 0.998
_diffrn_measured_fraction_theta_max 0.998
_diffrn_measurement_device_type 'CCD area detector'
_diffrn_measurement_method 'phi and omega scans'
_diffrn_radiation_monochromator graphite
_diffrn_radiation_source 'fine-focus sealed tube'
_diffrn_radiation_type MoK\a
_diffrn_radiation_wavelength 0.71073
_diffrn_reflns_av_R_equivalents 0.0485
_diffrn_reflns_av_sigmaI/netI 0.0980
_diffrn_reflns_limit_h_max 14
_diffrn_reflns_limit_h_min -11
_diffrn_reflns_limit_k_max 13
_diffrn_reflns_limit_k_min -14
_diffrn_reflns_limit_l_max 20
_diffrn_reflns_limit_l_min -21
_diffrn_reflns_number 11212
_diffrn_reflns_theta_full 25.00
_diffrn_reflns_theta_max 25.00
_diffrn_reflns_theta_min 1.67
_diffrn_standards_decay_% 6.61
_exptl_absorpt_coefficient_mu 1.386
_exptl_absorpt_correction_T_max 0.8972
_exptl_absorpt_correction_T_min 0.8191
_exptl_absorpt_correction_type multi-scan
_exptl_absorpt_process_details SADABS
_exptl_crystal_colour green
_exptl_crystal_density_diffrn 1.286
_exptl_crystal_density_method 'not measured'
_exptl_crystal_description prism
_exptl_crystal_F_000 1064
_exptl_crystal_size_max 0.15
_exptl_crystal_size_mid 0.10
_exptl_crystal_size_min 0.08
_refine_diff_density_max 0.956
_refine_diff_density_min -0.615
_refine_diff_density_rms 0.101
_refine_ls_extinction_method none
_refine_ls_goodness_of_fit_ref 0.919
_refine_ls_hydrogen_treatment constr
_refine_ls_matrix_type full
_refine_ls_number_parameters 290
_refine_ls_number_reflns 4775
_refine_ls_number_restraints 0
_refine_ls_restrained_S_all 0.919
_refine_ls_R_factor_all 0.0850
_refine_ls_R_factor_gt 0.0544
_refine_ls_shift/su_max 0.001
_refine_ls_shift/su_mean 0.000
_refine_ls_structure_factor_coef Fsqd
_refine_ls_weighting_details 'calc w=1/[\s^2^(Fo^2^)+(0.0863P)^2^+0.0000P] where P=(Fo^2^+2Fc^2^)/3'
_refine_ls_weighting_scheme calc
_refine_ls_wR_factor_gt 0.1520
_refine_ls_wR_factor_ref 0.1626
_reflns_number_gt 2740
_reflns_number_total 4775
_reflns_threshold_expression >2sigma(I)
_cod_data_source_file b611266h.txt
_cod_data_source_block f60406f
_cod_depositor_comments
;
The following automatic conversions were performed:
'_symmetry_cell_setting' value 'Monoclinic' changed to 'monoclinic'
according to '/home/saulius/struct/CIF-dictionaries/cif_core.dic'
dictionary named 'cif_core.dic' version 2.4.1 from 2010-06-29.

Automatic conversion script
Id: cif_fix_enum 1527 2010-12-29 10:47:43Z saulius 
;
_cod_original_cell_volume 2708.8(14)
_cod_original_sg_symbol_H-M P2(1)/c
_cod_database_code 7007833

loop_
_symmetry_equiv_pos_as_xyz
'x, y, z'
'-x, y+1/2, -z+1/2'
'-x, -y, -z'
'x, -y-1/2, z-1/2'

loop_
_atom_site_label
_atom_site_type_symbol
_atom_site_fract_x
_atom_site_fract_y
_atom_site_fract_z
_atom_site_U_iso_or_equiv
_atom_site_adp_type
_atom_site_occupancy
_atom_site_symmetry_multiplicity
_atom_site_calc_flag
_atom_site_refinement_flags
_atom_site_disorder_assembly
_atom_site_disorder_group
Co1 Co 0.58460(7) 0.71313(7) 0.14147(4) 0.0427(3) Uani 1 1 d . . .
Co2 Co 0.67210(7) 0.77063(7) 0.25627(4) 0.0429(3) Uani 1 1 d . . .
S1 S 0.76471(11) 0.74571(10) 0.15393(7) 0.0222(3) Uani 1 1 d . . .
S2 S 0.56171(11) 0.88031(11) 0.18713(7) 0.0232(3) Uani 1 1 d . . .
O1 O 0.7621(4) 0.5129(4) 0.2073(3) 0.0690(14) Uani 1 1 d . . .
C1 C 0.5428(6) 0.6321(6) 0.0443(4) 0.0558(19) Uani 1 1 d . . .
H1 H 0.5772 0.6441 -0.0025 0.067 Uiso 1 1 calc R . .
C2 C 0.4554(7) 0.6881(6) 0.0673(4) 0.065(2) Uani 1 1 d . . .
H2 H 0.4149 0.7455 0.0397 0.078 Uiso 1 1 calc R . .
C3 C 0.4307(6) 0.6473(7) 0.1377(5) 0.073(2) Uani 1 1 d . . .
H3 H 0.3699 0.6706 0.1671 0.087 Uiso 1 1 calc R . .
C4 C 0.5078(7) 0.5624(6) 0.1562(4) 0.065(2) Uani 1 1 d . . .
H4 H 0.5108 0.5186 0.2013 0.077 Uiso 1 1 calc R . .
C5 C 0.5797(6) 0.5548(6) 0.0996(4) 0.0553(19) Uani 1 1 d . . .
C6 C 0.6731(7) 0.4760(6) 0.0918(4) 0.082(3) Uani 1 1 d . . .
H6A H 0.7316 0.5141 0.0683 0.099 Uiso 1 1 calc R . .
H6B H 0.6485 0.4166 0.0595 0.099 Uiso 1 1 calc R . .
C7 C 0.7188(8) 0.4268(6) 0.1630(5) 0.091(3) Uani 1 1 d . . .
H7A H 0.6614 0.3891 0.1880 0.109 Uiso 1 1 calc R . .
H7B H 0.7757 0.3740 0.1533 0.109 Uiso 1 1 calc R . .
C8 C 0.8006(7) 0.4795(6) 0.2785(4) 0.073(2) Uani 1 1 d . . .
H8A H 0.8608 0.4281 0.2751 0.087 Uiso 1 1 calc R . .
H8B H 0.7425 0.4436 0.3038 0.087 Uiso 1 1 calc R . .
C9 C 0.8378(6) 0.5794(6) 0.3191(4) 0.061(2) Uani 1 1 d . . .
H9A H 0.8965 0.6122 0.2928 0.073 Uiso 1 1 calc R . .
H9B H 0.8686 0.5564 0.3667 0.073 Uiso 1 1 calc R . .
C10 C 0.7536(6) 0.6682(6) 0.3317(3) 0.0486(17) Uani 1 1 d . . .
C11 C 0.7785(6) 0.7792(6) 0.3481(3) 0.0569(19) Uani 1 1 d . . .
H11 H 0.8518 0.8117 0.3495 0.068 Uiso 1 1 calc R . .
C12 C 0.6813(7) 0.8359(6) 0.3616(3) 0.059(2) Uani 1 1 d . . .
H12 H 0.6746 0.9136 0.3749 0.071 Uiso 1 1 calc R . .
C13 C 0.5936(6) 0.7577(6) 0.3520(3) 0.058(2) Uani 1 1 d . . .
H13 H 0.5159 0.7724 0.3583 0.070 Uiso 1 1 calc R . .
C14 C 0.6399(6) 0.6543(6) 0.3365(3) 0.0537(18) Uani 1 1 d . . .
H14 H 0.5995 0.5854 0.3284 0.064 Uiso 1 1 calc R . .
C15 C 0.7699(5) 0.8893(5) 0.1195(3) 0.0424(15) Uani 1 1 d . . .
C16 C 0.6626(5) 0.9625(5) 0.1370(3) 0.0401(15) Uani 1 1 d . . .
B3 B 0.6773(6) 0.9216(6) 0.0470(4) 0.0448(18) Uani 1 1 d . . .
H3A H 0.6247 0.8621 0.0165 0.054 Uiso 1 1 calc R . .
B4 B 0.8193(7) 0.9251(7) 0.0363(4) 0.053(2) Uani 1 1 d . . .
H4A H 0.8588 0.8677 -0.0008 0.063 Uiso 1 1 calc R . .
B5 B 0.8855(6) 0.9681(6) 0.1217(4) 0.052(2) Uani 1 1 d . . .
H5 H 0.9676 0.9381 0.1388 0.062 Uiso 1 1 calc R . .
B6 B 0.7851(6) 0.9917(6) 0.1852(4) 0.049(2) Uani 1 1 d . . .
H6 H 0.8023 0.9774 0.2442 0.058 Uiso 1 1 calc R . .
B7 B 0.6313(7) 1.0544(6) 0.0689(4) 0.0457(19) Uani 1 1 d . . .
H7 H 0.5477 1.0812 0.0529 0.055 Uiso 1 1 calc R . .
B8 B 0.7329(7) 1.0367(6) 0.0049(5) 0.057(2) Uani 1 1 d . . .
H8 H 0.7170 1.0534 -0.0539 0.068 Uiso 1 1 calc R . .
B9 B 0.8608(7) 1.0660(7) 0.0489(5) 0.057(2) Uani 1 1 d . . .
H9 H 0.9284 1.1010 0.0188 0.069 Uiso 1 1 calc R . .
B10 B 0.8376(7) 1.1048(7) 0.1414(4) 0.057(2) Uani 1 1 d . . .
H10 H 0.8892 1.1656 0.1713 0.068 Uiso 1 1 calc R . .
B11 B 0.6959(7) 1.0962(6) 0.1530(4) 0.050(2) Uani 1 1 d . . .
H11A H 0.6538 1.1497 0.1913 0.061 Uiso 1 1 calc R . .
B12 B 0.7444(7) 1.1442(7) 0.0687(4) 0.054(2) Uani 1 1 d . . .
H12A H 0.7358 1.2306 0.0514 0.065 Uiso 1 1 calc R . .

loop_
_atom_site_aniso_label
_atom_site_aniso_U_11
_atom_site_aniso_U_22
_atom_site_aniso_U_33
_atom_site_aniso_U_23
_atom_site_aniso_U_13
_atom_site_aniso_U_12
Co1 0.0461(6) 0.0445(6) 0.0372(5) 0.0016(4) 0.0003(4) -0.0053(4)
Co2 0.0484(6) 0.0456(6) 0.0346(5) 0.0008(4) 0.0012(4) 0.0011(4)
S1 0.0261(7) 0.0179(7) 0.0226(6) 0.0014(5) 0.0018(5) 0.0008(5)
S2 0.0247(7) 0.0244(7) 0.0210(6) 0.0003(6) 0.0058(5) 0.0038(6)
O1 0.093(4) 0.050(3) 0.062(3) 0.000(3) -0.016(3) 0.004(3)
C1 0.071(5) 0.057(5) 0.038(4) -0.005(4) -0.007(4) -0.009(4)
C2 0.075(6) 0.060(5) 0.056(5) 0.001(4) -0.027(4) -0.007(4)
C3 0.053(5) 0.081(6) 0.083(6) 0.006(5) -0.008(4) -0.024(5)
C4 0.085(6) 0.049(5) 0.059(5) 0.008(4) -0.001(4) -0.028(4)
C5 0.069(5) 0.048(5) 0.048(4) -0.006(4) -0.007(4) -0.012(4)
C6 0.121(8) 0.051(5) 0.073(5) -0.024(4) -0.019(5) 0.014(5)
C7 0.124(8) 0.037(5) 0.104(7) -0.013(5) -0.060(6) 0.008(5)
C8 0.097(7) 0.052(5) 0.066(5) 0.007(4) -0.022(5) 0.008(4)
C9 0.065(5) 0.065(5) 0.052(4) -0.003(4) -0.011(4) 0.011(4)
C10 0.054(5) 0.055(5) 0.037(4) 0.009(3) -0.001(3) 0.006(4)
C11 0.065(5) 0.060(5) 0.045(4) -0.001(4) -0.012(4) -0.007(4)
C12 0.088(6) 0.055(5) 0.034(4) -0.008(3) -0.004(4) 0.003(4)
C13 0.061(5) 0.077(6) 0.038(4) 0.004(4) 0.011(4) 0.015(4)
C14 0.063(5) 0.056(5) 0.042(4) 0.013(3) 0.001(4) -0.003(4)
C15 0.044(4) 0.040(4) 0.043(4) -0.006(3) 0.002(3) 0.002(3)
C16 0.042(4) 0.035(4) 0.043(4) -0.008(3) 0.000(3) 0.005(3)
B3 0.049(5) 0.046(5) 0.039(4) 0.003(4) 0.000(4) 0.001(4)
B4 0.061(5) 0.047(5) 0.052(5) 0.008(4) 0.018(4) -0.001(4)
B5 0.040(5) 0.045(5) 0.070(5) 0.003(4) 0.002(4) -0.012(4)
B6 0.051(5) 0.048(5) 0.046(4) -0.004(4) -0.009(4) -0.004(4)
B7 0.049(5) 0.044(5) 0.044(4) -0.003(4) 0.002(4) 0.005(4)
B8 0.077(6) 0.043(5) 0.053(5) 0.005(4) 0.014(5) 0.002(4)
B9 0.059(6) 0.043(5) 0.071(6) 0.004(4) 0.014(5) -0.006(4)
B10 0.059(6) 0.051(5) 0.059(5) -0.001(4) -0.007(4) -0.004(4)
B11 0.061(5) 0.037(5) 0.053(5) -0.008(4) -0.004(4) 0.002(4)
B12 0.062(5) 0.040(5) 0.060(5) 0.007(4) 0.004(4) 0.005(4)

loop_
_atom_type_symbol
_atom_type_description
_atom_type_scat_dispersion_real
_atom_type_scat_dispersion_imag
_atom_type_scat_source
C C 0.0033 0.0016 'International Tables Vol C Tables 4.2.6.8 and 6.1.1.4'
H H 0.0000 0.0000 'International Tables Vol C Tables 4.2.6.8 and 6.1.1.4'
B B 0.0013 0.0007 'International Tables Vol C Tables 4.2.6.8 and 6.1.1.4'
O O 0.0106 0.0060 'International Tables Vol C Tables 4.2.6.8 and 6.1.1.4'
S S 0.1246 0.1234 'International Tables Vol C Tables 4.2.6.8 and 6.1.1.4'
Co Co 0.3494 0.9721 'International Tables Vol C Tables 4.2.6.8 and 6.1.1.4'

loop_
_geom_angle_atom_site_label_1
_geom_angle_atom_site_label_2
_geom_angle_atom_site_label_3
_geom_angle
_geom_angle_site_symmetry_1
_geom_angle_site_symmetry_3
_geom_angle_publ_flag
C3 Co1 C2 40.7(3) . . ?
C3 Co1 C1 66.2(3) . . ?
C2 Co1 C1 38.3(3) . . ?
C3 Co1 C5 67.3(3) . . ?
C2 Co1 C5 67.2(3) . . ?
C1 Co1 C5 40.6(3) . . ?
C3 Co1 C4 40.5(3) . . ?
C2 Co1 C4 67.5(3) . . ?
C1 Co1 C4 66.2(3) . . ?
C5 Co1 C4 39.1(3) . . ?
C3 Co1 S2 103.8(3) . . ?
C2 Co1 S2 106.0(2) . . ?
C1 Co1 S2 136.6(2) . . ?
C5 Co1 S2 171.0(2) . . ?
C4 Co1 S2 133.8(2) . . ?
C3 Co1 S1 166.6(3) . . ?
C2 Co1 S1 144.6(2) . . ?
C1 Co1 S1 111.8(2) . . ?
C5 Co1 S1 102.3(2) . . ?
C4 Co1 S1 126.2(2) . . ?
S2 Co1 S1 86.66(5) . . ?
C3 Co1 Co2 120.8(2) . . ?
C2 Co1 Co2 155.7(2) . . ?
C1 Co1 Co2 164.4(2) . . ?
C5 Co1 Co2 126.4(2) . . ?
C4 Co1 Co2 109.1(2) . . ?
S2 Co1 Co2 57.79(4) . . ?
S1 Co1 Co2 57.77(4) . . ?
C13 Co2 C11 67.5(3) . . ?
C13 Co2 C10 67.5(3) . . ?
C11 Co2 C10 39.8(3) . . ?
C13 Co2 C12 40.9(3) . . ?
C11 Co2 C12 39.7(3) . . ?
C10 Co2 C12 67.3(3) . . ?
C13 Co2 C14 40.0(3) . . ?
C11 Co2 C14 66.5(3) . . ?
C10 Co2 C14 39.6(2) . . ?
C12 Co2 C14 67.3(3) . . ?
C13 Co2 S2 103.3(2) . . ?
C11 Co2 S2 139.6(2) . . ?
C10 Co2 S2 170.72(19) . . ?
C12 Co2 S2 107.3(2) . . ?
C14 Co2 S2 131.9(2) . . ?
C13 Co2 S1 167.6(2) . . ?
C11 Co2 S1 110.8(2) . . ?
C10 Co2 S1 102.91(19) . . ?
C12 Co2 S1 144.3(2) . . ?
C14 Co2 S1 127.6(2) . . ?
S2 Co2 S1 85.87(6) . . ?
C13 Co2 Co1 120.9(2) . . ?
C11 Co2 Co1 162.2(2) . . ?
C10 Co2 Co1 125.5(2) . . ?
C12 Co2 Co1 156.5(2) . . ?
C14 Co2 Co1 108.7(2) . . ?
S2 Co2 Co1 56.87(5) . . ?
S1 Co2 Co1 57.38(5) . . ?
C15 S1 Co1 100.5(2) . . ?
C15 S1 Co2 100.44(19) . . ?
Co1 S1 Co2 64.85(5) . . ?
C16 S2 Co1 102.04(19) . . ?
C16 S2 Co2 101.48(19) . . ?
Co1 S2 Co2 65.33(5) . . ?
C7 O1 C8 114.3(6) . . ?
C2 C1 C5 109.8(7) . . ?
C2 C1 Co1 70.2(4) . . ?
C5 C1 Co1 69.7(4) . . ?
C2 C1 H1 125.1 . . ?
C5 C1 H1 125.1 . . ?
Co1 C1 H1 125.1 . . ?
C1 C2 C3 108.1(7) . . ?
C1 C2 Co1 71.5(4) . . ?
C3 C2 Co1 69.4(4) . . ?
C1 C2 H2 126.0 . . ?
C3 C2 H2 126.0 . . ?
Co1 C2 H2 126.0 . . ?
C2 C3 C4 107.3(8) . . ?
C2 C3 Co1 70.0(4) . . ?
C4 C3 Co1 71.2(4) . . ?
C2 C3 H3 126.3 . . ?
C4 C3 H3 126.3 . . ?
Co1 C3 H3 126.3 . . ?
C5 C4 C3 107.9(7) . . ?
C5 C4 Co1 69.9(4) . . ?
C3 C4 Co1 68.3(4) . . ?
C5 C4 H4 126.0 . . ?
C3 C4 H4 126.0 . . ?
Co1 C4 H4 126.0 . . ?
C4 C5 C1 106.8(7) . . ?
C4 C5 C6 128.6(7) . . ?
C1 C5 C6 124.4(7) . . ?
C4 C5 Co1 70.9(4) . . ?
C1 C5 Co1 69.7(4) . . ?
C6 C5 Co1 128.3(5) . . ?
C5 C6 C7 114.9(7) . . ?
C5 C6 H6A 108.5 . . ?
C7 C6 H6A 108.5 . . ?
C5 C6 H6B 108.5 . . ?
C7 C6 H6B 108.5 . . ?
H6A C6 H6B 107.5 . . ?
O1 C7 C6 108.2(6) . . ?
O1 C7 H7A 110.1 . . ?
C6 C7 H7A 110.1 . . ?
O1 C7 H7B 110.1 . . ?
C6 C7 H7B 110.1 . . ?
H7A C7 H7B 108.4 . . ?
O1 C8 C9 107.6(6) . . ?
O1 C8 H8A 110.2 . . ?
C9 C8 H8A 110.2 . . ?
O1 C8 H8B 110.2 . . ?
C9 C8 H8B 110.2 . . ?
H8A C8 H8B 108.5 . . ?
C8 C9 C10 117.7(6) . . ?
C8 C9 H9A 107.9 . . ?
C10 C9 H9A 107.9 . . ?
C8 C9 H9B 107.9 . . ?
C10 C9 H9B 107.9 . . ?
H9A C9 H9B 107.2 . . ?
C14 C10 C11 107.8(6) . . ?
C14 C10 C9 127.1(7) . . ?
C11 C10 C9 124.8(7) . . ?
C14 C10 Co2 70.7(4) . . ?
C11 C10 Co2 70.1(4) . . ?
C9 C10 Co2 129.4(5) . . ?
C12 C11 C10 109.2(7) . . ?
C12 C11 Co2 70.3(4) . . ?
C10 C11 Co2 70.1(4) . . ?
C12 C11 H11 125.4 . . ?
C10 C11 H11 125.4 . . ?
Co2 C11 H11 125.4 . . ?
C11 C12 C13 106.7(6) . . ?
C11 C12 Co2 70.1(4) . . ?
C13 C12 Co2 68.2(4) . . ?
C11 C12 H12 126.6 . . ?
C13 C12 H12 126.6 . . ?
Co2 C12 H12 126.6 . . ?
C14 C13 C12 107.9(7) . . ?
C14 C13 Co2 71.8(4) . . ?
C12 C13 Co2 70.9(4) . . ?
C14 C13 H13 126.0 . . ?
C12 C13 H13 126.0 . . ?
Co2 C13 H13 126.0 . . ?
C10 C14 C13 108.2(7) . . ?
C10 C14 Co2 69.7(4) . . ?
C13 C14 Co2 68.2(4) . . ?
C10 C14 H14 125.9 . . ?
C13 C14 H14 125.9 . . ?
Co2 C14 H14 125.9 . . ?
C16 C15 B5 111.3(5) . . ?
C16 C15 B4 110.9(5) . . ?
B5 C15 B4 63.3(4) . . ?
C16 C15 B6 62.1(4) . . ?
B5 C15 B6 61.3(4) . . ?
B4 C15 B6 113.5(5) . . ?
C16 C15 B3 61.7(4) . . ?
B5 C15 B3 113.5(5) . . ?
B4 C15 B3 61.1(4) . . ?
B6 C15 B3 114.0(5) . . ?
C16 C15 S1 113.9(4) . . ?
B5 C15 S1 124.2(4) . . ?
B4 C15 S1 123.8(4) . . ?
B6 C15 S1 116.5(4) . . ?
B3 C15 S1 115.9(4) . . ?
C15 C16 B11 111.5(5) . . ?
C15 C16 B7 111.7(5) . . ?
B11 C16 B7 62.6(4) . . ?
C15 C16 B3 62.3(4) . . ?
B11 C16 B3 113.7(5) . . ?
B7 C16 B3 61.7(4) . . ?
C15 C16 B6 61.8(4) . . ?
B11 C16 B6 61.5(4) . . ?
B7 C16 B6 113.1(5) . . ?
B3 C16 B6 114.2(5) . . ?
C15 C16 S2 111.3(4) . . ?
B11 C16 S2 126.1(4) . . ?
B7 C16 S2 125.5(4) . . ?
B3 C16 S2 114.4(4) . . ?
B6 C16 S2 116.0(4) . . ?
C16 B3 C15 56.0(4) . . ?
C16 B3 B8 104.2(5) . . ?
C15 B3 B8 105.0(6) . . ?
C16 B3 B4 104.3(5) . . ?
C15 B3 B4 58.6(4) . . ?
B8 B3 B4 61.6(5) . . ?
C16 B3 B7 58.2(4) . . ?
C15 B3 B7 103.7(5) . . ?
B8 B3 B7 60.1(4) . . ?
B4 B3 B7 109.3(6) . . ?
C16 B3 H3A 125.5 . . ?
C15 B3 H3A 125.3 . . ?
B8 B3 H3A 122.4 . . ?
B4 B3 H3A 121.2 . . ?
B7 B3 H3A 122.1 . . ?
C15 B4 B3 60.3(4) . . ?
C15 B4 B8 104.3(5) . . ?
B3 B4 B8 58.9(4) . . ?
C15 B4 B5 58.1(4) . . ?
B3 B4 B5 108.5(5) . . ?
B8 B4 B5 106.8(6) . . ?
C15 B4 B9 103.8(5) . . ?
B3 B4 B9 106.5(6) . . ?
B8 B4 B9 58.6(5) . . ?
B5 B4 B9 60.0(4) . . ?
C15 B4 H4A 124.6 . . ?
B3 B4 H4A 121.3 . . ?
B8 B4 H4A 123.5 . . ?
B5 B4 H4A 121.6 . . ?
B9 B4 H4A 123.5 . . ?
C15 B5 B6 60.1(4) . . ?
C15 B5 B4 58.5(4) . . ?
B6 B5 B4 108.6(5) . . ?
C15 B5 B9 104.2(5) . . ?
B6 B5 B9 106.4(6) . . ?
B4 B5 B9 60.0(4) . . ?
C15 B5 B10 104.2(5) . . ?
B6 B5 B10 58.1(4) . . ?
B4 B5 B10 107.7(6) . . ?
B9 B5 B10 59.5(4) . . ?
C15 B5 H5 124.5 . . ?
B6 B5 H5 121.8 . . ?
B4 B5 H5 121.1 . . ?
B9 B5 H5 123.1 . . ?
B10 B5 H5 123.3 . . ?
B10 B6 C15 106.4(5) . . ?
B10 B6 C16 105.1(5) . . ?
C15 B6 C16 56.1(4) . . ?
B10 B6 B5 62.4(5) . . ?
C15 B6 B5 58.7(4) . . ?
C16 B6 B5 104.4(5) . . ?
B10 B6 B11 60.6(5) . . ?
C15 B6 B11 104.2(5) . . ?
C16 B6 B11 58.1(4) . . ?
B5 B6 B11 110.0(6) . . ?
B10 B6 H6 121.3 . . ?
C15 B6 H6 124.9 . . ?
C16 B6 H6 125.6 . . ?
B5 B6 H6 120.9 . . ?
B11 B6 H6 121.8 . . ?
C16 B7 B8 105.2(5) . . ?
C16 B7 B12 105.1(5) . . ?
B8 B7 B12 59.6(4) . . ?
C16 B7 B3 60.0(4) . . ?
B8 B7 B3 59.6(4) . . ?
B12 B7 B3 107.9(6) . . ?
C16 B7 B11 58.6(4) . . ?
B8 B7 B11 108.1(6) . . ?
B12 B7 B11 60.4(4) . . ?
B3 B7 B11 109.0(5) . . ?
C16 B7 H7 124.1 . . ?
B8 B7 H7 122.6 . . ?
B12 B7 H7 122.5 . . ?
B3 B7 H7 120.9 . . ?
B11 B7 H7 121.1 . . ?
B3 B8 B12 109.1(6) . . ?
B3 B8 B7 60.3(4) . . ?
B12 B8 B7 60.3(4) . . ?
B3 B8 B9 108.6(6) . . ?
B12 B8 B9 60.4(5) . . ?
B7 B8 B9 108.4(6) . . ?
B3 B8 B4 59.5(4) . . ?
B12 B8 B4 109.0(6) . . ?
B7 B8 B4 107.8(5) . . ?
B9 B8 B4 60.7(5) . . ?
B3 B8 H8 121.4 . . ?
B12 B8 H8 120.9 . . ?
B7 B8 H8 121.8 . . ?
B9 B8 H8 121.2 . . ?
B4 B8 H8 121.6 . . ?
B8 B9 B12 59.5(5) . . ?
B8 B9 B10 107.7(6) . . ?
B12 B9 B10 59.8(4) . . ?
B8 B9 B5 108.4(6) . . ?
B12 B9 B5 108.3(6) . . ?
B10 B9 B5 60.5(4) . . ?
B8 B9 B4 60.6(5) . . ?
B12 B9 B4 108.2(6) . . ?
B10 B9 B4 108.3(6) . . ?
B5 B9 B4 60.0(4) . . ?
B8 B9 H9 121.7 . . ?
B12 B9 H9 121.9 . . ?
B10 B9 H9 121.7 . . ?
B5 B9 H9 121.4 . . ?
B4 B9 H9 121.4 . . ?
B6 B10 B11 60.5(5) . . ?
B6 B10 B12 108.7(6) . . ?
B11 B10 B12 60.3(4) . . ?
B6 B10 B9 107.8(6) . . ?
B11 B10 B9 107.5(6) . . ?
B12 B10 B9 59.4(5) . . ?
B6 B10 B5 59.4(4) . . ?
B11 B10 B5 107.5(6) . . ?
B12 B10 B5 107.6(6) . . ?
B9 B10 B5 60.0(4) . . ?
B6 B10 H10 121.5 . . ?
B11 B10 H10 121.7 . . ?
B12 B10 H10 121.6 . . ?
B9 B10 H10 122.1 . . ?
B5 B10 H10 122.2 . . ?
C16 B11 B6 60.4(4) . . ?
C16 B11 B10 105.4(5) . . ?
B6 B11 B10 58.9(4) . . ?
C16 B11 B7 58.8(4) . . ?
B6 B11 B7 109.1(5) . . ?
B10 B11 B7 108.3(6) . . ?
C16 B11 B12 104.7(5) . . ?
B6 B11 B12 107.4(6) . . ?
B10 B11 B12 60.2(4) . . ?
B7 B11 B12 59.7(4) . . ?
C16 B11 H11A 124.0 . . ?
B6 B11 H11A 121.2 . . ?
B10 B11 H11A 122.4 . . ?
B7 B11 H11A 121.1 . . ?
B12 B11 H11A 122.8 . . ?
B8 B12 B7 60.1(5) . . ?
B8 B12 B9 60.1(5) . . ?
B7 B12 B9 108.0(6) . . ?
B8 B12 B10 108.8(6) . . ?
B7 B12 B10 107.9(6) . . ?
B9 B12 B10 60.7(5) . . ?
B8 B12 B11 108.1(6) . . ?
B7 B12 B11 59.9(4) . . ?
B9 B12 B11 107.9(6) . . ?
B10 B12 B11 59.5(4) . . ?
B8 B12 H12A 121.3 . . ?
B7 B12 H12A 121.8 . . ?
B9 B12 H12A 121.5 . . ?
B10 B12 H12A 121.4 . . ?
B11 B12 H12A 122.0 . . ?

loop_
_geom_bond_atom_site_label_1
_geom_bond_atom_site_label_2
_geom_bond_distance
_geom_bond_site_symmetry_2
_geom_bond_publ_flag
Co1 C3 2.044(7) . ?
Co1 C2 2.052(7) . ?
Co1 C1 2.069(6) . ?
Co1 C5 2.069(7) . ?
Co1 C4 2.082(7) . ?
Co1 S2 2.2188(16) . ?
Co1 S1 2.2402(17) . ?
Co1 Co2 2.4076(13) . ?
Co2 C13 2.038(6) . ?
Co2 C11 2.073(7) . ?
Co2 C10 2.073(6) . ?
Co2 C12 2.075(6) . ?
Co2 C14 2.085(6) . ?
Co2 S2 2.2418(16) . ?
Co2 S1 2.2500(16) . ?
S1 C15 1.857(6) . ?
S2 C16 1.862(6) . ?
O1 C7 1.409(8) . ?
O1 C8 1.419(7) . ?
C1 C2 1.351(10) . ?
C1 C5 1.435(9) . ?
C1 H1 0.9800 . ?
C2 C3 1.423(10) . ?
C2 H2 0.9800 . ?
C3 C4 1.427(10) . ?
C3 H3 0.9800 . ?
C4 C5 1.390(9) . ?
C4 H4 0.9800 . ?
C5 C6 1.504(10) . ?
C6 C7 1.512(10) . ?
C6 H6A 0.9700 . ?
C6 H6B 0.9700 . ?
C7 H7A 0.9700 . ?
C7 H7B 0.9700 . ?
C8 C9 1.481(9) . ?
C8 H8A 0.9700 . ?
C8 H8B 0.9700 . ?
C9 C10 1.518(9) . ?
C9 H9A 0.9700 . ?
C9 H9B 0.9700 . ?
C10 C14 1.408(9) . ?
C10 C11 1.412(9) . ?
C11 C12 1.407(10) . ?
C11 H11 0.9800 . ?
C12 C13 1.438(10) . ?
C12 H12 0.9800 . ?
C13 C14 1.412(9) . ?
C13 H13 0.9800 . ?
C14 H14 0.9800 . ?
C15 C16 1.632(8) . ?
C15 B5 1.707(9) . ?
C15 B4 1.715(9) . ?
C15 B6 1.732(9) . ?
C15 B3 1.744(9) . ?
C16 B11 1.698(9) . ?
C16 B7 1.701(9) . ?
C16 B3 1.734(9) . ?
C16 B6 1.737(9) . ?
B3 B8 1.749(11) . ?
B3 B4 1.759(11) . ?
B3 B7 1.763(10) . ?
B3 H3A 1.1000 . ?
B4 B8 1.796(11) . ?
B4 B5 1.797(11) . ?
B4 B9 1.798(11) . ?
B4 H4A 1.1000 . ?
B5 B6 1.753(11) . ?
B5 B9 1.797(11) . ?
B5 B10 1.805(11) . ?
B5 H5 1.1000 . ?
B6 B10 1.729(11) . ?
B6 B11 1.757(11) . ?
B6 H6 1.1000 . ?
B7 B8 1.759(11) . ?
B7 B12 1.762(11) . ?
B7 B11 1.766(10) . ?
B7 H7 1.1000 . ?
B8 B12 1.750(11) . ?
B8 B9 1.760(12) . ?
B8 H8 1.1000 . ?
B9 B12 1.765(11) . ?
B9 B10 1.788(11) . ?
B9 H9 1.1000 . ?
B10 B11 1.760(11) . ?
B10 B12 1.772(11) . ?
B10 H10 1.1000 . ?
B11 B12 1.774(11) . ?
B11 H11A 1.1000 . ?
B12 H12A 1.1000 . ?
